data_7243760
loop_
_publ_author_name
'Okayasu, Misaki'
'Kikkawa, Shoko'
'Hikawa, Hidemasa'
'Azumaya, Isao'

_publ_section_title
;
 Relationship between crystal shape and unit cell shape: crystal shape
 modification via co-crystallization toward SXRD-suitable crystals
;
_journal_issue 44
_journal_name_full CrystEngComm
_journal_page_first 7760
_journal_page_last 7770
_journal_paper_doi 10.1039/D1CE00897H
_journal_volume 23
_journal_year 2021
_chemical_formula_moiety 'C28 H23 N3 O3 S'
_chemical_formula_sum 'C28 H23 N3 O3 S'
_chemical_formula_weight 481.57
_space_group_crystal_system monoclinic
_space_group_IT_number 14
_space_group_name_Hall '-P 2yn'
_space_group_name_H-M_alt 'P 1 21/n 1'
_atom_sites_solution_hydrogens geom
_atom_sites_solution_primary direct
_atom_sites_solution_secondary difmap
_audit_update_record
;
2021-06-02 deposited with the CCDC.	2021-10-28 downloaded from the CCDC.
;
_cell_angle_alpha 90.0000
_cell_angle_beta 91.974(3)
_cell_angle_gamma 90.0000
_cell_formula_units_Z 8
_cell_length_a 14.8313(5)
_cell_length_b 16.0368(7)
_cell_length_c 20.2334(7)
_cell_measurement_reflns_used 11380
_cell_measurement_temperature 93
_cell_measurement_theta_max 29.54
_cell_measurement_theta_min 2.74
_cell_volume 4809.6(3)
_computing_cell_refinement 'CrysAlisPro 1.171.38.43 (Rigaku OD, 2015)'
_computing_data_collection 'CrysAlisPro 1.171.38.43 (Rigaku OD, 2015)'
_computing_data_reduction 'CrysAlisPro 1.171.38.43 (Rigaku OD, 2015)'
_computing_molecular_graphics 'CrystalStructure 4.3'
_computing_publication_material 'CrystalStructure 4.3 (Rigaku, 2019)'
_computing_structure_refinement 'SHELXL Version 2018/3 (Sheldrick, 2008)'
_computing_structure_solution 'SHELXT Version 2018/2 (Sheldrick, 2014)'
_diffrn_ambient_temperature 93
_diffrn_detector_area_resol_mean 5.811
_diffrn_measured_fraction_theta_full 0.999
_diffrn_measured_fraction_theta_max 0.996
_diffrn_measurement_device_type 'Rigaku XtaLAB P200'
_diffrn_measurement_method \w
_diffrn_radiation_type 'Mo K\a'
_diffrn_radiation_wavelength 0.71073
_diffrn_reflns_av_R_equivalents 0.1335
_diffrn_reflns_av_unetI/netI 0.1052
_diffrn_reflns_Laue_measured_fraction_full 0.999
_diffrn_reflns_Laue_measured_fraction_max 0.996
_diffrn_reflns_limit_h_max 19
_diffrn_reflns_limit_h_min -19
_diffrn_reflns_limit_k_max 20
_diffrn_reflns_limit_k_min -20
_diffrn_reflns_limit_l_max 26
_diffrn_reflns_limit_l_min -26
_diffrn_reflns_number 77886
_diffrn_reflns_point_group_measured_fraction_full 0.999
_diffrn_reflns_point_group_measured_fraction_max 0.996
_diffrn_reflns_theta_full 25.242
_diffrn_reflns_theta_max 27.499
_diffrn_reflns_theta_min 2.540
_diffrn_standards_number 0
_exptl_absorpt_coefficient_mu 0.170
_exptl_absorpt_correction_T_max 0.990
_exptl_absorpt_correction_T_min 0.780
_exptl_absorpt_correction_type multi-scan
_exptl_absorpt_process_details
;
CrysAlisPro 1.171.38.43 (Rigaku Oxford Diffraction, 2015)
Empirical absorption correction using spherical harmonics,
 implemented in SCALE3 ABSPACK scaling algorithm.
;
_exptl_crystal_colour colorless
_exptl_crystal_density_diffrn 1.330
_exptl_crystal_density_method 'not measured'
_exptl_crystal_description prism
_exptl_crystal_F_000 2016.00
_exptl_crystal_size_max 0.200
_exptl_crystal_size_mid 0.120
_exptl_crystal_size_min 0.060
_refine_diff_density_max 0.35
_refine_diff_density_min -0.51
_refine_ls_extinction_method none
_refine_ls_goodness_of_fit_ref 1.022
_refine_ls_hydrogen_treatment mixed
_refine_ls_number_parameters 639
_refine_ls_number_reflns 11010
_refine_ls_number_restraints 0
_refine_ls_R_factor_all 0.1054
_refine_ls_R_factor_gt 0.0570
_refine_ls_shift/su_max 0.001
_refine_ls_structure_factor_coef Fsqd
_refine_ls_weighting_details 'w = 1/[\s^2^(Fo^2^)+(0.0481P)^2^+0.6253P] where P=(Fo^2^+2Fc^2^)/3'
_refine_ls_weighting_scheme calc
_refine_ls_wR_factor_gt 0.1190
_refine_ls_wR_factor_ref 0.1376
_reflns_Friedel_coverage 0.000
_reflns_number_gt 7152
_reflns_number_total 11010
_reflns_threshold_expression F^2^>2.0\s(F^2^)
_cod_data_source_file d1ce00897h2.cif
_cod_data_source_block ana005_1a_s01a37N
_cod_depositor_comments
;
Adding full bibliography for 7243759--7243776.cif.

2024-06-28
Z value and formula fixed to values more according to usual
chemical conventions.                 miguel
;
_cod_original_formula_sum 'C56 H46 N6 O6 S2'
_cod_original_formula_weight 963.14
_cod_original_formula_moiety 'C56 H46 N6 O6 S2'
_cod_original_formula_units_Z 4
_cod_database_code 7243760

loop_
_space_group_symop_id
_space_group_symop_operation_xyz
1 +X,+Y,+Z
2 1/2-X,1/2+Y,1/2-Z
3 -X,-Y,-Z
4 -1/2+X,-1/2-Y,-1/2+Z

loop_
_atom_site_label
_atom_site_type_symbol
_atom_site_fract_x
_atom_site_fract_y
_atom_site_fract_z
_atom_site_U_iso_or_equiv
_atom_site_adp_type
_atom_site_occupancy
_atom_site_site_symmetry_order
_atom_site_calc_flag
_atom_site_refinement_flags_posn
_atom_site_refinement_flags_adp
_atom_site_refinement_flags_occupancy
_atom_site_disorder_assembly
_atom_site_disorder_group
S1 S 0.63364(4) 0.80752(3) 0.38649(3) 0.01795(14) Uani 1 1 d . . . . .
S2 S 0.39327(4) 0.32818(3) 0.32265(3) 0.01716(14) Uani 1 1 d . . . . .
O1 O 0.67549(10) 0.82625(9) 0.44975(7) 0.0216(4) Uani 1 1 d . . . . .
O2 O 0.68649(10) 0.81391(9) 0.32818(7) 0.0224(4) Uani 1 1 d . . . . .
O3 O 0.25333(11) 0.87782(12) 0.53787(8) 0.0323(4) Uani 1 1 d . . . . .
O4 O 0.33701(10) 0.34700(9) 0.26548(7) 0.0214(4) Uani 1 1 d . . . . .
O5 O 0.36125(10) 0.35009(9) 0.38675(7) 0.0213(4) Uani 1 1 d . . . . .
O6 O 0.78886(10) 0.40523(10) 0.48157(8) 0.0253(4) Uani 1 1 d . . . . .
N1 N 0.54824(12) 0.87054(11) 0.37318(10) 0.0183(4) Uani 1 1 d . . . . .
N2 N 0.48152(13) 0.85644(12) 0.23298(10) 0.0246(5) Uani 1 1 d . . . . .
N3 N 0.39411(14) 0.88924(15) -0.11470(10) 0.0363(6) Uani 1 1 d . . . . .
N4 N 0.48803(12) 0.37370(11) 0.31006(10) 0.0180(4) Uani 1 1 d . . . . .
N5 N 0.51653(13) 0.38457(12) 0.17334(9) 0.0255(5) Uani 1 1 d . . . . .
N6 N 0.55995(15) 0.37363(15) -0.17603(11) 0.0384(6) Uani 1 1 d . . . . .
C1 C 0.47469(14) 0.87085(12) 0.41787(11) 0.0163(5) Uani 1 1 d . . . . .
C2 C 0.38816(15) 0.85352(13) 0.39350(11) 0.0209(5) Uani 1 1 d . . . . .
H2 H 0.378738 0.838035 0.348470 0.025 Uiso 1 1 calc R U . . .
C3 C 0.31547(15) 0.85865(14) 0.43440(11) 0.0219(5) Uani 1 1 d . . . . .
H3 H 0.255933 0.849322 0.417167 0.026 Uiso 1 1 calc R U . . .
C4 C 0.33025(15) 0.87746(14) 0.50049(11) 0.0219(5) Uani 1 1 d . . . . .
C5 C 0.41616(15) 0.89396(15) 0.52587(11) 0.0244(5) Uani 1 1 d . . . . .
H5 H 0.425774 0.906703 0.571417 0.029 Uiso 1 1 calc R U . . .
C6 C 0.48830(15) 0.89163(14) 0.48376(11) 0.0213(5) Uani 1 1 d . . . . .
H6 H 0.547358 0.904406 0.500410 0.026 Uiso 1 1 calc R U . . .
C7 C 0.58623(14) 0.70721(13) 0.39051(11) 0.0175(5) Uani 1 1 d . . . . .
C8 C 0.59182(15) 0.66272(14) 0.44947(11) 0.0205(5) Uani 1 1 d . . . . .
H8 H 0.624234 0.684321 0.487001 0.025 Uiso 1 1 calc R U . . .
C9 C 0.54887(16) 0.58599(14) 0.45216(11) 0.0232(5) Uani 1 1 d . . . . .
H9 H 0.553228 0.553932 0.491622 0.028 Uiso 1 1 calc R U . . .
C10 C 0.50014(16) 0.55593(14) 0.39836(11) 0.0231(5) Uani 1 1 d . . . . .
H10 H 0.469355 0.504196 0.401361 0.028 Uiso 1 1 calc R U . . .
C11 C 0.49560(17) 0.60073(14) 0.33958(12) 0.0254(5) Uani 1 1 d . . . . .
H11 H 0.462470 0.579213 0.302350 0.031 Uiso 1 1 calc R U . . .
C12 C 0.53914(16) 0.67641(14) 0.33525(11) 0.0220(5) Uani 1 1 d . . . . .
H12 H 0.536955 0.707028 0.295030 0.026 Uiso 1 1 calc R U . . .
C13 C 0.26373(15) 0.88834(15) 0.60651(11) 0.0216(5) Uani 1 1 d . . . . .
C14 C 0.26244(16) 0.81881(15) 0.64638(12) 0.0265(6) Uani 1 1 d . . . . .
H14 H 0.260092 0.764573 0.627515 0.032 Uiso 1 1 calc R U . . .
C15 C 0.26461(17) 0.82907(16) 0.71452(13) 0.0300(6) Uani 1 1 d . . . . .
H15 H 0.263151 0.781753 0.742704 0.036 Uiso 1 1 calc R U . . .
C16 C 0.26891(16) 0.90827(16) 0.74123(12) 0.0284(6) Uani 1 1 d . . . . .
H16 H 0.270028 0.915306 0.787867 0.034 Uiso 1 1 calc R U . . .
C17 C 0.27159(16) 0.97718(15) 0.70061(12) 0.0268(6) Uani 1 1 d . . . . .
H17 H 0.275525 1.031426 0.719358 0.032 Uiso 1 1 calc R U . . .
C18 C 0.26855(15) 0.96755(15) 0.63278(12) 0.0259(5) Uani 1 1 d . . . . .
H18 H 0.269774 1.014886 0.604591 0.031 Uiso 1 1 calc R U . . .
C19 C 0.54807(16) 0.85490(15) 0.18951(12) 0.0271(6) Uani 1 1 d . . . . .
H19 H 0.608572 0.852160 0.206373 0.032 Uiso 1 1 calc R U . . .
C20 C 0.53348(16) 0.85707(16) 0.12174(12) 0.0285(6) Uani 1 1 d . . . . .
H20 H 0.583218 0.855509 0.093408 0.034 Uiso 1 1 calc R U . . .
C21 C 0.44631(15) 0.86151(14) 0.09508(11) 0.0212(5) Uani 1 1 d . . . . .
C22 C 0.37696(16) 0.86188(15) 0.14013(12) 0.0265(6) Uani 1 1 d . . . . .
H22 H 0.315778 0.864074 0.124712 0.032 Uiso 1 1 calc R U . . .
C23 C 0.39767(17) 0.85904(16) 0.20690(12) 0.0299(6) Uani 1 1 d . . . . .
H23 H 0.349141 0.858922 0.236347 0.036 Uiso 1 1 calc R U . . .
C24 C 0.33238(18) 0.86009(18) -0.07433(13) 0.0384(7) Uani 1 1 d . . . . .
H24 H 0.275046 0.845766 -0.093423 0.046 Uiso 1 1 calc R U . . .
C25 C 0.34497(17) 0.84912(16) -0.00750(12) 0.0324(6) Uani 1 1 d . . . . .
H25 H 0.297441 0.828085 0.018021 0.039 Uiso 1 1 calc R U . . .
C26 C 0.42743(15) 0.86891(14) 0.02257(11) 0.0219(5) Uani 1 1 d . . . . .
C27 C 0.49207(17) 0.89998(19) -0.01862(12) 0.0395(7) Uani 1 1 d . . . . .
H27 H 0.549780 0.915245 -0.000698 0.047 Uiso 1 1 calc R U . . .
C28 C 0.47339(18) 0.9089(2) -0.08519(13) 0.0442(8) Uani 1 1 d . . . . .
H28 H 0.519498 0.930285 -0.111884 0.053 Uiso 1 1 calc R U . . .
C29 C 0.56484(15) 0.37357(13) 0.35442(11) 0.0171(5) Uani 1 1 d . . . . .
C30 C 0.56536(15) 0.33643(13) 0.41672(11) 0.0178(5) Uani 1 1 d . . . . .
H30 H 0.515021 0.304289 0.429431 0.021 Uiso 1 1 calc R U . . .
C31 C 0.63896(15) 0.34611(13) 0.46033(11) 0.0186(5) Uani 1 1 d . . . . .
H31 H 0.638892 0.321124 0.502899 0.022 Uiso 1 1 calc R U . . .
C32 C 0.71271(14) 0.39261(13) 0.44127(11) 0.0180(5) Uani 1 1 d . . . . .
C33 C 0.71453(14) 0.42639(14) 0.37842(11) 0.0196(5) Uani 1 1 d . . . . .
H33 H 0.766352 0.455696 0.364775 0.024 Uiso 1 1 calc R U . . .
C34 C 0.64059(15) 0.41730(14) 0.33558(11) 0.0200(5) Uani 1 1 d . . . . .
H34 H 0.641587 0.441281 0.292675 0.024 Uiso 1 1 calc R U . . .
C35 C 0.41541(14) 0.21986(13) 0.32296(11) 0.0173(5) Uani 1 1 d . . . . .
C36 C 0.47212(15) 0.18768(14) 0.27575(11) 0.0216(5) Uani 1 1 d . . . . .
H36 H 0.501370 0.223853 0.246102 0.026 Uiso 1 1 calc R U . . .
C37 C 0.48527(16) 0.10240(14) 0.27259(12) 0.0257(5) Uani 1 1 d . . . . .
H37 H 0.524211 0.079560 0.240968 0.031 Uiso 1 1 calc R U . . .
C38 C 0.44151(17) 0.05059(15) 0.31566(12) 0.0282(6) Uani 1 1 d . . . . .
H38 H 0.449321 -0.008068 0.312609 0.034 Uiso 1 1 calc R U . . .
C39 C 0.38645(16) 0.08302(14) 0.36316(11) 0.0247(5) Uani 1 1 d . . . . .
H39 H 0.357446 0.046667 0.392810 0.030 Uiso 1 1 calc R U . . .
C40 C 0.37351(15) 0.16849(14) 0.36759(11) 0.0213(5) Uani 1 1 d . . . . .
H40 H 0.336675 0.191313 0.400556 0.026 Uiso 1 1 calc R U . . .
C41 C 0.77976(15) 0.39366(14) 0.54992(11) 0.0207(5) Uani 1 1 d . . . . .
C42 C 0.81128(17) 0.32121(15) 0.57862(12) 0.0278(6) Uani 1 1 d . . . . .
H42 H 0.836264 0.278531 0.552319 0.033 Uiso 1 1 calc R U . . .
C43 C 0.80620(18) 0.31114(16) 0.64637(13) 0.0331(6) Uani 1 1 d . . . . .
H43 H 0.827520 0.261189 0.666726 0.040 Uiso 1 1 calc R U . . .
C44 C 0.77017(17) 0.37360(16) 0.68443(12) 0.0315(6) Uani 1 1 d . . . . .
H44 H 0.766300 0.366473 0.730860 0.038 Uiso 1 1 calc R U . . .
C45 C 0.73980(17) 0.44643(16) 0.65477(12) 0.0322(6) Uani 1 1 d . . . . .
H45 H 0.715925 0.489640 0.681108 0.039 Uiso 1 1 calc R U . . .
C46 C 0.74382(16) 0.45702(15) 0.58721(12) 0.0279(6) Uani 1 1 d . . . . .
H46 H 0.722331 0.506845 0.566742 0.033 Uiso 1 1 calc R U . . .
C47 C 0.44881(16) 0.40630(15) 0.13167(12) 0.0265(6) Uani 1 1 d . . . . .
H47 H 0.393821 0.424184 0.149787 0.032 Uiso 1 1 calc R U . . .
C48 C 0.45426(16) 0.40421(15) 0.06378(11) 0.0243(5) Uani 1 1 d . . . . .
H48 H 0.404085 0.420477 0.036290 0.029 Uiso 1 1 calc R U . . .
C49 C 0.53432(15) 0.37794(14) 0.03580(11) 0.0210(5) Uani 1 1 d . . . . .
C50 C 0.60421(16) 0.35524(15) 0.07896(11) 0.0260(6) Uani 1 1 d . . . . .
H50 H 0.659968 0.336988 0.062290 0.031 Uiso 1 1 calc R U . . .
C51 C 0.59298(16) 0.35908(16) 0.14636(12) 0.0285(6) Uani 1 1 d . . . . .
H51 H 0.641943 0.342834 0.175019 0.034 Uiso 1 1 calc R U . . .
C52 C 0.63145(19) 0.3757(2) -0.13391(13) 0.0443(8) Uani 1 1 d . . . . .
H52 H 0.689544 0.376607 -0.152264 0.053 Uiso 1 1 calc R U . . .
C53 C 0.62740(17) 0.37661(18) -0.06596(12) 0.0349(6) Uani 1 1 d . . . . .
H53 H 0.681172 0.378039 -0.039072 0.042 Uiso 1 1 calc R U . . .
C54 C 0.54329(16) 0.37540(14) -0.03722(11) 0.0225(5) Uani 1 1 d . . . . .
C55 C 0.46919(17) 0.37277(17) -0.08038(12) 0.0335(6) Uani 1 1 d . . . . .
H55 H 0.410193 0.371125 -0.063576 0.040 Uiso 1 1 calc R U . . .
C56 C 0.48038(18) 0.37250(18) -0.14769(13) 0.0372(7) Uani 1 1 d . . . . .
H56 H 0.427700 0.371439 -0.175755 0.045 Uiso 1 1 calc R U . . .
H1 H 0.528(2) 0.8665(17) 0.3304(16) 0.052(9) Uiso 1 1 d . . . . .
H4 H 0.4985(19) 0.3809(17) 0.2641(15) 0.048(8) Uiso 1 1 d . . . . .

loop_
_atom_site_aniso_label
_atom_site_aniso_U_11
_atom_site_aniso_U_22
_atom_site_aniso_U_33
_atom_site_aniso_U_23
_atom_site_aniso_U_13
_atom_site_aniso_U_12
S1 0.0155(3) 0.0208(3) 0.0181(3) 0.0008(2) 0.0071(2) -0.0003(2)
S2 0.0155(3) 0.0200(3) 0.0161(3) -0.0019(2) 0.0031(2) 0.0005(2)
O1 0.0163(8) 0.0284(9) 0.0202(9) -0.0017(7) 0.0019(7) -0.0024(7)
O2 0.0207(8) 0.0273(9) 0.0202(9) 0.0007(7) 0.0130(7) -0.0015(7)
O3 0.0183(9) 0.0643(12) 0.0149(9) -0.0078(8) 0.0088(7) -0.0052(8)
O4 0.0171(8) 0.0276(9) 0.0192(9) -0.0002(7) -0.0014(7) 0.0017(7)
O5 0.0199(8) 0.0272(9) 0.0172(8) -0.0046(7) 0.0062(7) 0.0035(7)
O6 0.0152(8) 0.0412(10) 0.0195(9) 0.0040(7) 0.0010(7) -0.0038(7)
N1 0.0176(10) 0.0206(10) 0.0172(11) 0.0018(8) 0.0082(8) 0.0011(8)
N2 0.0234(11) 0.0283(11) 0.0224(11) 0.0026(8) 0.0069(9) 0.0018(9)
N3 0.0286(13) 0.0586(15) 0.0214(12) 0.0043(10) -0.0027(10) -0.0021(11)
N4 0.0169(10) 0.0229(10) 0.0141(10) -0.0003(8) 0.0000(8) -0.0050(8)
N5 0.0206(11) 0.0368(12) 0.0192(11) 0.0010(9) 0.0032(9) -0.0016(9)
N6 0.0311(13) 0.0626(16) 0.0219(12) 0.0003(11) 0.0066(10) 0.0100(11)
C1 0.0181(11) 0.0151(10) 0.0161(12) 0.0010(9) 0.0076(9) 0.0001(9)
C2 0.0253(13) 0.0238(12) 0.0140(12) -0.0010(9) 0.0066(10) -0.0047(10)
C3 0.0159(12) 0.0329(13) 0.0171(12) -0.0008(10) 0.0036(10) -0.0046(10)
C4 0.0188(12) 0.0275(12) 0.0198(13) -0.0011(10) 0.0086(10) -0.0005(10)
C5 0.0206(13) 0.0369(14) 0.0158(12) -0.0055(10) 0.0027(10) 0.0005(10)
C6 0.0154(12) 0.0270(12) 0.0216(13) -0.0032(10) 0.0033(10) -0.0020(9)
C7 0.0135(11) 0.0226(11) 0.0168(12) 0.0015(9) 0.0059(9) 0.0028(9)
C8 0.0207(12) 0.0242(12) 0.0168(12) 0.0009(9) 0.0025(10) -0.0008(10)
C9 0.0269(13) 0.0237(12) 0.0193(12) 0.0053(10) 0.0057(10) 0.0017(10)
C10 0.0284(13) 0.0192(12) 0.0224(13) 0.0003(10) 0.0089(11) 0.0011(10)
C11 0.0322(14) 0.0236(12) 0.0205(13) -0.0035(10) 0.0014(11) -0.0035(11)
C12 0.0272(13) 0.0241(12) 0.0147(12) 0.0019(9) 0.0018(10) 0.0024(10)
C13 0.0126(11) 0.0378(14) 0.0149(12) -0.0031(10) 0.0060(9) -0.0012(10)
C14 0.0235(13) 0.0230(13) 0.0334(15) -0.0041(11) 0.0062(11) 0.0026(10)
C15 0.0294(14) 0.0328(14) 0.0282(14) 0.0094(11) 0.0049(11) 0.0049(11)
C16 0.0259(13) 0.0438(16) 0.0158(12) -0.0011(11) 0.0049(10) -0.0003(11)
C17 0.0248(13) 0.0299(13) 0.0262(14) -0.0086(11) 0.0074(11) -0.0020(10)
C18 0.0240(13) 0.0273(13) 0.0269(14) 0.0028(10) 0.0093(11) -0.0026(10)
C19 0.0187(13) 0.0409(15) 0.0216(13) 0.0022(11) 0.0002(10) -0.0008(11)
C20 0.0202(13) 0.0494(16) 0.0162(13) 0.0013(11) 0.0060(10) 0.0029(11)
C21 0.0211(12) 0.0255(12) 0.0170(12) -0.0010(10) 0.0020(10) -0.0001(10)
C22 0.0158(12) 0.0419(15) 0.0220(13) 0.0053(11) 0.0027(10) -0.0007(11)
C23 0.0239(14) 0.0467(16) 0.0194(13) 0.0032(11) 0.0071(11) 0.0025(11)
C24 0.0290(15) 0.0571(18) 0.0283(15) 0.0104(13) -0.0081(12) -0.0159(13)
C25 0.0301(15) 0.0435(15) 0.0237(14) 0.0074(11) 0.0022(12) -0.0129(12)
C26 0.0179(12) 0.0298(13) 0.0183(12) 0.0012(10) 0.0034(10) 0.0043(10)
C27 0.0179(13) 0.080(2) 0.0205(14) 0.0028(14) 0.0022(11) -0.0037(13)
C28 0.0252(15) 0.087(2) 0.0212(14) 0.0143(14) 0.0040(12) -0.0036(14)
C29 0.0192(12) 0.0178(11) 0.0146(11) -0.0040(9) 0.0034(9) 0.0009(9)
C30 0.0173(12) 0.0175(11) 0.0190(12) -0.0007(9) 0.0075(10) -0.0017(9)
C31 0.0204(12) 0.0225(12) 0.0130(11) 0.0030(9) 0.0026(10) 0.0022(9)
C32 0.0146(11) 0.0202(11) 0.0192(12) -0.0023(9) 0.0006(9) 0.0003(9)
C33 0.0143(11) 0.0247(12) 0.0202(12) 0.0010(9) 0.0061(10) -0.0038(9)
C34 0.0205(12) 0.0254(12) 0.0143(12) 0.0025(9) 0.0059(10) -0.0006(10)
C35 0.0142(11) 0.0198(11) 0.0179(12) 0.0005(9) -0.0005(9) -0.0011(9)
C36 0.0184(12) 0.0251(12) 0.0216(13) 0.0000(10) 0.0035(10) 0.0022(10)
C37 0.0248(13) 0.0275(13) 0.0246(13) -0.0045(11) -0.0001(11) 0.0073(10)
C38 0.0336(15) 0.0230(12) 0.0275(14) -0.0026(11) -0.0077(12) 0.0077(11)
C39 0.0287(13) 0.0241(12) 0.0209(13) 0.0045(10) -0.0025(11) -0.0036(10)
C40 0.0189(12) 0.0273(12) 0.0177(12) -0.0013(10) 0.0029(10) -0.0035(10)
C41 0.0157(12) 0.0294(13) 0.0169(12) 0.0032(10) -0.0005(9) -0.0056(10)
C42 0.0305(14) 0.0263(13) 0.0263(14) -0.0039(10) -0.0022(11) -0.0016(11)
C43 0.0409(16) 0.0295(14) 0.0284(15) 0.0065(11) -0.0069(12) -0.0039(12)
C44 0.0313(15) 0.0461(16) 0.0170(13) 0.0017(12) -0.0017(11) -0.0075(12)
C45 0.0301(14) 0.0406(15) 0.0260(14) -0.0071(12) 0.0034(12) 0.0041(12)
C46 0.0253(13) 0.0302(13) 0.0282(14) 0.0013(11) -0.0001(11) 0.0035(11)
C47 0.0190(13) 0.0385(14) 0.0224(13) 0.0013(11) 0.0056(11) 0.0036(11)
C48 0.0183(12) 0.0364(14) 0.0182(13) 0.0023(10) 0.0002(10) 0.0039(10)
C49 0.0185(12) 0.0266(12) 0.0180(12) -0.0001(9) 0.0039(10) -0.0016(10)
C50 0.0173(12) 0.0424(15) 0.0185(13) -0.0010(11) 0.0042(10) 0.0052(11)
C51 0.0165(12) 0.0481(16) 0.0210(13) 0.0030(11) 0.0023(10) 0.0020(11)
C52 0.0253(15) 0.086(2) 0.0222(15) 0.0054(14) 0.0103(12) 0.0170(14)
C53 0.0218(13) 0.0626(19) 0.0205(14) 0.0049(12) 0.0032(11) 0.0082(12)
C54 0.0215(13) 0.0274(12) 0.0189(13) 0.0012(10) 0.0042(10) 0.0016(10)
C55 0.0225(14) 0.0574(18) 0.0206(14) 0.0016(12) 0.0017(11) -0.0012(12)
C56 0.0250(14) 0.0637(19) 0.0229(14) -0.0025(13) 0.0008(12) -0.0026(13)

loop_
_atom_type_symbol
_atom_type_description
_atom_type_scat_dispersion_real
_atom_type_scat_dispersion_imag
_atom_type_scat_source
C C 0.0033 0.0016
;
International Tables for Crystallography
(Vol. C, Tables 4.2.6.8 and 6.1.1.4)
;
H H 0.0000 0.0000
;
International Tables for Crystallography
(Vol. C, Table 6.1.1.4)
;
N N 0.0061 0.0033
;
International Tables for Crystallography
(Vol. C, Tables 4.2.6.8 and 6.1.1.4)
;
O O 0.0106 0.0060
;
International Tables for Crystallography
(Vol. C, Tables 4.2.6.8 and 6.1.1.4)
;
S S 0.1246 0.1234
;
International Tables for Crystallography
(Vol. C, Tables 4.2.6.8 and 6.1.1.4)
;

loop_
_geom_angle_atom_site_label_1
_geom_angle_atom_site_label_2
_geom_angle_atom_site_label_3
_geom_angle
_geom_angle_site_symmetry_1
_geom_angle_site_symmetry_3
_geom_angle_publ_flag
O1 S1 O2 118.95(9) . . ?
O1 S1 N1 109.04(10) . . ?
O2 S1 N1 105.13(10) . . ?
O1 S1 C7 108.15(10) . . ?
O2 S1 C7 109.41(10) . . ?
N1 S1 C7 105.33(10) . . ?
O4 S2 O5 118.30(9) . . ?
O4 S2 N4 105.27(10) . . ?
O5 S2 N4 110.39(10) . . ?
O4 S2 C35 108.20(9) . . ?
O5 S2 C35 107.67(10) . . ?
N4 S2 C35 106.43(10) . . ?
C4 O3 C13 118.35(17) . . ?
C32 O6 C41 117.11(17) . . ?
C1 N1 S1 119.84(15) . . ?
C1 N1 H1 111(2) . . ?
S1 N1 H1 110.0(19) . . ?
C23 N2 C19 115.9(2) . . ?
C24 N3 C28 114.9(2) . . ?
C29 N4 S2 125.59(16) . . ?
C29 N4 H4 117.4(17) . . ?
S2 N4 H4 112.4(17) . . ?
C47 N5 C51 116.8(2) . . ?
C56 N6 C52 114.9(2) . . ?
C6 C1 C2 119.6(2) . . ?
C6 C1 N1 121.2(2) . . ?
C2 C1 N1 119.2(2) . . ?
C3 C2 C1 120.4(2) . . ?
C3 C2 H2 119.8 . . ?
C1 C2 H2 119.8 . . ?
C4 C3 C2 119.4(2) . . ?
C4 C3 H3 120.3 . . ?
C2 C3 H3 120.3 . . ?
C3 C4 C5 121.0(2) . . ?
C3 C4 O3 114.95(19) . . ?
C5 C4 O3 124.1(2) . . ?
C4 C5 C6 119.1(2) . . ?
C4 C5 H5 120.5 . . ?
C6 C5 H5 120.5 . . ?
C1 C6 C5 120.5(2) . . ?
C1 C6 H6 119.8 . . ?
C5 C6 H6 119.8 . . ?
C12 C7 C8 121.5(2) . . ?
C12 C7 S1 118.61(17) . . ?
C8 C7 S1 119.81(17) . . ?
C9 C8 C7 118.4(2) . . ?
C9 C8 H8 120.8 . . ?
C7 C8 H8 120.8 . . ?
C10 C9 C8 120.7(2) . . ?
C10 C9 H9 119.7 . . ?
C8 C9 H9 119.7 . . ?
C9 C10 C11 120.4(2) . . ?
C9 C10 H10 119.8 . . ?
C11 C10 H10 119.8 . . ?
C12 C11 C10 120.0(2) . . ?
C12 C11 H11 120.0 . . ?
C10 C11 H11 120.0 . . ?
C11 C12 C7 119.0(2) . . ?
C11 C12 H12 120.5 . . ?
C7 C12 H12 120.5 . . ?
C14 C13 C18 121.5(2) . . ?
C14 C13 O3 118.7(2) . . ?
C18 C13 O3 119.7(2) . . ?
C13 C14 C15 119.1(2) . . ?
C13 C14 H14 120.5 . . ?
C15 C14 H14 120.5 . . ?
C16 C15 C14 119.8(2) . . ?
C16 C15 H15 120.1 . . ?
C14 C15 H15 120.1 . . ?
C17 C16 C15 120.4(2) . . ?
C17 C16 H16 119.8 . . ?
C15 C16 H16 119.8 . . ?
C16 C17 C18 120.2(2) . . ?
C16 C17 H17 119.9 . . ?
C18 C17 H17 119.9 . . ?
C13 C18 C17 119.1(2) . . ?
C13 C18 H18 120.5 . . ?
C17 C18 H18 120.5 . . ?
N2 C19 C20 123.7(2) . . ?
N2 C19 H19 118.1 . . ?
C20 C19 H19 118.1 . . ?
C19 C20 C21 120.0(2) . . ?
C19 C20 H20 120.0 . . ?
C21 C20 H20 120.0 . . ?
C20 C21 C22 116.4(2) . . ?
C20 C21 C26 121.9(2) . . ?
C22 C21 C26 121.7(2) . . ?
C23 C22 C21 119.7(2) . . ?
C23 C22 H22 120.1 . . ?
C21 C22 H22 120.1 . . ?
N2 C23 C22 124.2(2) . . ?
N2 C23 H23 117.9 . . ?
C22 C23 H23 117.9 . . ?
N3 C24 C25 125.2(2) . . ?
N3 C24 H24 117.4 . . ?
C25 C24 H24 117.4 . . ?
C24 C25 C26 119.5(2) . . ?
C24 C25 H25 120.2 . . ?
C26 C25 H25 120.2 . . ?
C25 C26 C27 116.0(2) . . ?
C25 C26 C21 123.2(2) . . ?
C27 C26 C21 120.7(2) . . ?
C28 C27 C26 120.5(2) . . ?
C28 C27 H27 119.8 . . ?
C26 C27 H27 119.8 . . ?
N3 C28 C27 123.9(3) . . ?
N3 C28 H28 118.0 . . ?
C27 C28 H28 118.0 . . ?
C34 C29 C30 119.0(2) . . ?
C34 C29 N4 117.57(19) . . ?
C30 C29 N4 123.3(2) . . ?
C31 C30 C29 120.4(2) . . ?
C31 C30 H30 119.8 . . ?
C29 C30 H30 119.8 . . ?
C30 C31 C32 119.5(2) . . ?
C30 C31 H31 120.2 . . ?
C32 C31 H31 120.2 . . ?
C33 C32 O6 116.27(19) . . ?
C33 C32 C31 120.4(2) . . ?
O6 C32 C31 123.29(19) . . ?
C34 C33 C32 119.7(2) . . ?
C34 C33 H33 120.2 . . ?
C32 C33 H33 120.2 . . ?
C33 C34 C29 120.9(2) . . ?
C33 C34 H34 119.6 . . ?
C29 C34 H34 119.6 . . ?
C40 C35 C36 121.4(2) . . ?
C40 C35 S2 119.96(17) . . ?
C36 C35 S2 118.55(17) . . ?
C37 C36 C35 119.2(2) . . ?
C37 C36 H36 120.4 . . ?
C35 C36 H36 120.4 . . ?
C38 C37 C36 119.7(2) . . ?
C38 C37 H37 120.2 . . ?
C36 C37 H37 120.2 . . ?
C37 C38 C39 120.9(2) . . ?
C37 C38 H38 119.6 . . ?
C39 C38 H38 119.6 . . ?
C38 C39 C40 120.2(2) . . ?
C38 C39 H39 119.9 . . ?
C40 C39 H39 119.9 . . ?
C35 C40 C39 118.6(2) . . ?
C35 C40 H40 120.7 . . ?
C39 C40 H40 120.7 . . ?
C42 C41 C46 121.5(2) . . ?
C42 C41 O6 119.0(2) . . ?
C46 C41 O6 119.4(2) . . ?
C41 C42 C43 119.2(2) . . ?
C41 C42 H42 120.4 . . ?
C43 C42 H42 120.4 . . ?
C44 C43 C42 120.2(2) . . ?
C44 C43 H43 119.9 . . ?
C42 C43 H43 119.9 . . ?
C45 C44 C43 119.8(2) . . ?
C45 C44 H44 120.1 . . ?
C43 C44 H44 120.1 . . ?
C46 C45 C44 120.6(2) . . ?
C46 C45 H45 119.7 . . ?
C44 C45 H45 119.7 . . ?
C45 C46 C41 118.7(2) . . ?
C45 C46 H46 120.7 . . ?
C41 C46 H46 120.6 . . ?
N5 C47 C48 123.7(2) . . ?
N5 C47 H47 118.2 . . ?
C48 C47 H47 118.2 . . ?
C47 C48 C49 119.4(2) . . ?
C47 C48 H48 120.3 . . ?
C49 C48 H48 120.3 . . ?
C50 C49 C48 116.9(2) . . ?
C50 C49 C54 122.0(2) . . ?
C48 C49 C54 121.1(2) . . ?
C51 C50 C49 119.9(2) . . ?
C51 C50 H50 120.0 . . ?
C49 C50 H50 120.0 . . ?
N5 C51 C50 123.3(2) . . ?
N5 C51 H51 118.4 . . ?
C50 C51 H51 118.4 . . ?
N6 C52 C53 125.1(3) . . ?
N6 C52 H52 117.5 . . ?
C53 C52 H52 117.5 . . ?
C52 C53 C54 119.1(2) . . ?
C52 C53 H53 120.5 . . ?
C54 C53 H53 120.5 . . ?
C55 C54 C53 116.1(2) . . ?
C55 C54 C49 122.2(2) . . ?
C53 C54 C49 121.7(2) . . ?
C56 C55 C54 120.3(2) . . ?
C56 C55 H55 119.8 . . ?
C54 C55 H55 119.8 . . ?
N6 C56 C55 124.4(2) . . ?
N6 C56 H56 117.8 . . ?
C55 C56 H56 117.8 . . ?

loop_
_geom_bond_atom_site_label_1
_geom_bond_atom_site_label_2
_geom_bond_distance
_geom_bond_site_symmetry_2
_geom_bond_publ_flag
S1 O1 1.4349(16) . ?
S1 O2 1.4425(16) . ?
S1 N1 1.6354(19) . ?
S1 C7 1.759(2) . ?
S2 O4 1.4349(15) . ?
S2 O5 1.4399(16) . ?
S2 N4 1.6117(19) . ?
S2 C35 1.768(2) . ?
O3 C4 1.390(3) . ?
O3 C13 1.402(3) . ?
O6 C32 1.385(3) . ?
O6 C41 1.406(3) . ?
N1 C1 1.441(3) . ?
N1 H1 0.91(3) . ?
N2 C23 1.335(3) . ?
N2 C19 1.345(3) . ?
N3 C24 1.332(3) . ?
N3 C28 1.338(3) . ?
N4 C29 1.426(3) . ?
N4 H4 0.96(3) . ?
N5 C47 1.335(3) . ?
N5 C51 1.339(3) . ?
N6 C56 1.330(3) . ?
N6 C52 1.338(3) . ?
C1 C6 1.382(3) . ?
C1 C2 1.387(3) . ?
C2 C3 1.384(3) . ?
C2 H2 0.9500 . ?
C3 C4 1.381(3) . ?
C3 H3 0.9500 . ?
C4 C5 1.383(3) . ?
C5 C6 1.391(3) . ?
C5 H5 0.9500 . ?
C6 H6 0.9500 . ?
C7 C12 1.389(3) . ?
C7 C8 1.390(3) . ?
C8 C9 1.387(3) . ?
C8 H8 0.9500 . ?
C9 C10 1.373(3) . ?
C9 H9 0.9500 . ?
C10 C11 1.389(3) . ?
C10 H10 0.9500 . ?
C11 C12 1.379(3) . ?
C11 H11 0.9500 . ?
C12 H12 0.9500 . ?
C13 C14 1.377(3) . ?
C13 C18 1.378(3) . ?
C14 C15 1.388(3) . ?
C14 H14 0.9500 . ?
C15 C16 1.381(4) . ?
C15 H15 0.9500 . ?
C16 C17 1.379(3) . ?
C16 H16 0.9500 . ?
C17 C18 1.380(3) . ?
C17 H17 0.9500 . ?
C18 H18 0.9500 . ?
C19 C20 1.381(3) . ?
C19 H19 0.9500 . ?
C20 C21 1.386(3) . ?
C20 H20 0.9500 . ?
C21 C22 1.398(3) . ?
C21 C26 1.489(3) . ?
C22 C23 1.376(3) . ?
C22 H22 0.9500 . ?
C23 H23 0.9500 . ?
C24 C25 1.370(4) . ?
C24 H24 0.9500 . ?
C25 C26 1.384(3) . ?
C25 H25 0.9500 . ?
C26 C27 1.385(3) . ?
C27 C28 1.373(4) . ?
C27 H27 0.9500 . ?
C28 H28 0.9500 . ?
C29 C34 1.389(3) . ?
C29 C30 1.394(3) . ?
C30 C31 1.388(3) . ?
C30 H30 0.9500 . ?
C31 C32 1.389(3) . ?
C31 H31 0.9500 . ?
C32 C33 1.383(3) . ?
C33 C34 1.382(3) . ?
C33 H33 0.9500 . ?
C34 H34 0.9500 . ?
C35 C40 1.385(3) . ?
C35 C36 1.393(3) . ?
C36 C37 1.383(3) . ?
C36 H36 0.9500 . ?
C37 C38 1.382(3) . ?
C37 H37 0.9500 . ?
C38 C39 1.384(3) . ?
C38 H38 0.9500 . ?
C39 C40 1.387(3) . ?
C39 H39 0.9500 . ?
C40 H40 0.9500 . ?
C41 C42 1.374(3) . ?
C41 C46 1.383(3) . ?
C42 C43 1.385(3) . ?
C42 H42 0.9500 . ?
C43 C44 1.382(4) . ?
C43 H43 0.9500 . ?
C44 C45 1.381(4) . ?
C44 H44 0.9500 . ?
C45 C46 1.381(3) . ?
C45 H45 0.9500 . ?
C46 H46 0.9500 . ?
C47 C48 1.379(3) . ?
C47 H47 0.9500 . ?
C48 C49 1.398(3) . ?
C48 H48 0.9500 . ?
C49 C50 1.381(3) . ?
C49 C54 1.488(3) . ?
C50 C51 1.381(3) . ?
C50 H50 0.9500 . ?
C51 H51 0.9500 . ?
C52 C53 1.378(4) . ?
C52 H52 0.9500 . ?
C53 C54 1.395(3) . ?
C53 H53 0.9500 . ?
C54 C55 1.381(3) . ?
C55 C56 1.378(3) . ?
C55 H55 0.9500 . ?
C56 H56 0.9500 . ?

loop_
_geom_hbond_atom_site_label_D
_geom_hbond_atom_site_label_H
_geom_hbond_atom_site_label_A
_geom_hbond_site_symmetry_D
_geom_hbond_site_symmetry_H
_geom_hbond_site_symmetry_A
_geom_hbond_distance_DA
_geom_hbond_distance_DH
_geom_hbond_distance_HA
_geom_hbond_angle_DHA
_geom_hbond_publ_flag
N1 H1 N2 . . . 2.981(3) 0.91(3) 2.07(3) 180(3) no
N4 H4 N5 . . . 2.818(3) 0.96(3) 1.87(3) 175(2) no

loop_
_geom_torsion_atom_site_label_1
_geom_torsion_atom_site_label_2
_geom_torsion_atom_site_label_3
_geom_torsion_atom_site_label_4
_geom_torsion
_geom_torsion_site_symmetry_1
_geom_torsion_site_symmetry_2
_geom_torsion_site_symmetry_3
_geom_torsion_site_symmetry_4
_geom_torsion_publ_flag
O1 S1 N1 C1 -60.05(18) . . . . ?
O2 S1 N1 C1 171.35(16) . . . . ?
C7 S1 N1 C1 55.82(19) . . . . ?
O4 S2 N4 C29 178.92(17) . . . . ?
O5 S2 N4 C29 50.2(2) . . . . ?
C35 S2 N4 C29 -66.4(2) . . . . ?
S1 N1 C1 C6 61.5(3) . . . . ?
S1 N1 C1 C2 -121.3(2) . . . . ?
C6 C1 C2 C3 1.4(3) . . . . ?
N1 C1 C2 C3 -175.8(2) . . . . ?
C1 C2 C3 C4 -3.0(3) . . . . ?
C2 C3 C4 C5 2.2(3) . . . . ?
C2 C3 C4 O3 -177.5(2) . . . . ?
C13 O3 C4 C3 173.9(2) . . . . ?
C13 O3 C4 C5 -5.8(3) . . . . ?
C3 C4 C5 C6 0.2(4) . . . . ?
O3 C4 C5 C6 179.8(2) . . . . ?
C2 C1 C6 C5 1.0(3) . . . . ?
N1 C1 C6 C5 178.2(2) . . . . ?
C4 C5 C6 C1 -1.8(3) . . . . ?
O1 S1 C7 C12 177.94(17) . . . . ?
O2 S1 C7 C12 -51.1(2) . . . . ?
N1 S1 C7 C12 61.5(2) . . . . ?
O1 S1 C7 C8 1.8(2) . . . . ?
O2 S1 C7 C8 132.72(18) . . . . ?
N1 S1 C7 C8 -114.73(19) . . . . ?
C12 C7 C8 C9 0.0(3) . . . . ?
S1 C7 C8 C9 176.03(17) . . . . ?
C7 C8 C9 C10 -1.7(3) . . . . ?
C8 C9 C10 C11 2.2(4) . . . . ?
C9 C10 C11 C12 -0.9(4) . . . . ?
C10 C11 C12 C7 -0.8(4) . . . . ?
C8 C7 C12 C11 1.3(3) . . . . ?
S1 C7 C12 C11 -174.84(18) . . . . ?
C4 O3 C13 C14 -98.6(3) . . . . ?
C4 O3 C13 C18 85.9(3) . . . . ?
C18 C13 C14 C15 1.0(4) . . . . ?
O3 C13 C14 C15 -174.3(2) . . . . ?
C13 C14 C15 C16 -0.6(4) . . . . ?
C14 C15 C16 C17 -0.4(4) . . . . ?
C15 C16 C17 C18 1.0(4) . . . . ?
C14 C13 C18 C17 -0.4(4) . . . . ?
O3 C13 C18 C17 174.9(2) . . . . ?
C16 C17 C18 C13 -0.6(4) . . . . ?
C23 N2 C19 C20 1.0(4) . . . . ?
N2 C19 C20 C21 0.3(4) . . . . ?
C19 C20 C21 C22 -1.2(3) . . . . ?
C19 C20 C21 C26 176.4(2) . . . . ?
C20 C21 C22 C23 0.9(3) . . . . ?
C26 C21 C22 C23 -176.8(2) . . . . ?
C19 N2 C23 C22 -1.4(4) . . . . ?
C21 C22 C23 N2 0.5(4) . . . . ?
C28 N3 C24 C25 -0.4(4) . . . . ?
N3 C24 C25 C26 -0.2(4) . . . . ?
C24 C25 C26 C27 0.7(4) . . . . ?
C24 C25 C26 C21 178.1(2) . . . . ?
C20 C21 C26 C25 160.3(2) . . . . ?
C22 C21 C26 C25 -22.2(4) . . . . ?
C20 C21 C26 C27 -22.5(4) . . . . ?
C22 C21 C26 C27 155.0(3) . . . . ?
C25 C26 C27 C28 -0.7(4) . . . . ?
C21 C26 C27 C28 -178.1(3) . . . . ?
C24 N3 C28 C27 0.4(4) . . . . ?
C26 C27 C28 N3 0.2(5) . . . . ?
S2 N4 C29 C34 -179.14(16) . . . . ?
S2 N4 C29 C30 -3.2(3) . . . . ?
C34 C29 C30 C31 2.8(3) . . . . ?
N4 C29 C30 C31 -173.07(19) . . . . ?
C29 C30 C31 C32 -0.5(3) . . . . ?
C41 O6 C32 C33 162.07(19) . . . . ?
C41 O6 C32 C31 -20.5(3) . . . . ?
C30 C31 C32 C33 -2.5(3) . . . . ?
C30 C31 C32 O6 -179.86(19) . . . . ?
O6 C32 C33 C34 -179.21(19) . . . . ?
C31 C32 C33 C34 3.3(3) . . . . ?
C32 C33 C34 C29 -1.0(3) . . . . ?
C30 C29 C34 C33 -2.0(3) . . . . ?
N4 C29 C34 C33 174.06(19) . . . . ?
O4 S2 C35 C40 -106.46(18) . . . . ?
O5 S2 C35 C40 22.5(2) . . . . ?
N4 S2 C35 C40 140.84(17) . . . . ?
O4 S2 C35 C36 70.68(19) . . . . ?
O5 S2 C35 C36 -160.39(17) . . . . ?
N4 S2 C35 C36 -42.0(2) . . . . ?
C40 C35 C36 C37 1.4(3) . . . . ?
S2 C35 C36 C37 -175.74(16) . . . . ?
C35 C36 C37 C38 0.6(3) . . . . ?
C36 C37 C38 C39 -1.7(3) . . . . ?
C37 C38 C39 C40 0.8(3) . . . . ?
C36 C35 C40 C39 -2.2(3) . . . . ?
S2 C35 C40 C39 174.83(16) . . . . ?
C38 C39 C40 C35 1.1(3) . . . . ?
C32 O6 C41 C42 102.1(2) . . . . ?
C32 O6 C41 C46 -81.3(3) . . . . ?
C46 C41 C42 C43 0.6(4) . . . . ?
O6 C41 C42 C43 177.1(2) . . . . ?
C41 C42 C43 C44 -0.3(4) . . . . ?
C42 C43 C44 C45 -0.5(4) . . . . ?
C43 C44 C45 C46 1.0(4) . . . . ?
C44 C45 C46 C41 -0.7(4) . . . . ?
C42 C41 C46 C45 -0.1(4) . . . . ?
O6 C41 C46 C45 -176.6(2) . . . . ?
C51 N5 C47 C48 -0.4(4) . . . . ?
N5 C47 C48 C49 0.2(4) . . . . ?
C47 C48 C49 C50 0.1(3) . . . . ?
C47 C48 C49 C54 -179.5(2) . . . . ?
C48 C49 C50 C51 0.0(3) . . . . ?
C54 C49 C50 C51 179.6(2) . . . . ?
C47 N5 C51 C50 0.5(4) . . . . ?
C49 C50 C51 N5 -0.4(4) . . . . ?
C56 N6 C52 C53 0.1(4) . . . . ?
N6 C52 C53 C54 -0.1(5) . . . . ?
C52 C53 C54 C55 0.4(4) . . . . ?
C52 C53 C54 C49 -178.8(2) . . . . ?
C50 C49 C54 C55 159.8(2) . . . . ?
C48 C49 C54 C55 -20.7(3) . . . . ?
C50 C49 C54 C53 -21.1(4) . . . . ?
C48 C49 C54 C53 158.5(2) . . . . ?
C53 C54 C55 C56 -0.8(4) . . . . ?
C49 C54 C55 C56 178.4(2) . . . . ?
C52 N6 C56 C55 -0.5(4) . . . . ?
C54 C55 C56 N6 0.9(4) . . . . ?
